data_1518357
loop_
_publ_author_name
'Labed, I.'
'Labed, A.'
'Sun, Y.'
'Jiang, F.'
'Achard, M.'
'D\'erien, S.'
'Kabouche, Z.'
'Bruneau, C.'

_publ_section_title
;
 [Cp*Ru]-catalyzed selective coupling/hydrogenation
;
_journal_issue 3
_journal_name_full 'Catal. Sci. Technol.'
_journal_page_first 1650
_journal_paper_doi 10.1039/C4CY01303D
_journal_volume 5
_journal_year 2015
_chemical_compound_source 'synthesis as described'
_chemical_formula_moiety 'C19 H21 N O2 S'
_chemical_formula_sum 'C19 H21 N O2 S'
_chemical_formula_weight 327.43
_chemical_name_systematic
;
 ?
;
_space_group_IT_number 14
_symmetry_cell_setting monoclinic
_symmetry_Int_Tables_number 14
_symmetry_space_group_name_Hall '-P 2yn'
_symmetry_space_group_name_H-M 'P 1 21/n 1'
_atom_sites_solution_hydrogens geom
_atom_sites_solution_primary direct
_atom_sites_solution_secondary difmap
_audit_conform_dict_location ftp://ftp.iucr.org/pub/cif_core.dic
_audit_conform_dict_name cif_core.dic
_audit_conform_dict_version 2.3
_audit_creation_date 2013-07-19T16:21:01-00:00
_audit_creation_method 'WinGX routine CIF_UPDATE'
_audit_update_record
;
2014-07-16 deposited with the CCDC.
2014-12-03 downloaded from the CCDC.
;
_cell_angle_alpha 90
_cell_angle_beta 90.067(9)
_cell_angle_gamma 90
_cell_formula_units_Z 4
_cell_length_a 9.952(2)
_cell_length_b 15.043(4)
_cell_length_c 11.100(3)
_cell_measurement_reflns_used 2708
_cell_measurement_temperature 150(2)
_cell_measurement_theta_max 22.62
_cell_measurement_theta_min 2.28
_cell_measurement_wavelength 0.71073
_cell_volume 1661.8(7)
_computing_cell_refinement 'Bruker APEX2 (Bruker, 2006)'
_computing_data_collection 'Bruker APEX2 (Bruker, 2006)'
_computing_data_reduction 'Bruker APEX2 (Bruker, 2006)'
_computing_molecular_graphics 'Ortep-3 for Windows (Farrugia, 1997)'
_computing_publication_material
;
           WinGX publication routines (Farrugia, 2012),
           CRYSCAL (T. Roisnel, local program)
;
_computing_structure_refinement 'SHELXL-97 (Sheldrick, 1997)'
_computing_structure_solution 'SIR97 (Altomare et al., 1999)'
_diffrn_ambient_temperature 150(2)
_diffrn_detector 'CCD plate'
_diffrn_measured_fraction_theta_full 0.992
_diffrn_measured_fraction_theta_max 0.992
_diffrn_measurement_device_type 'APEXII, Bruker-AXS'
_diffrn_measurement_method 'CCD rotation images, thin slices'
_diffrn_radiation_monochromator graphite
_diffrn_radiation_probe x-ray
_diffrn_radiation_type MoK\a
_diffrn_radiation_wavelength 0.71073
_diffrn_reflns_av_R_equivalents 0.0599
_diffrn_reflns_av_unetI/netI 0.0654
_diffrn_reflns_limit_h_max 12
_diffrn_reflns_limit_h_min -9
_diffrn_reflns_limit_k_max 19
_diffrn_reflns_limit_k_min -19
_diffrn_reflns_limit_l_max 14
_diffrn_reflns_limit_l_min -14
_diffrn_reflns_number 15969
_diffrn_reflns_theta_full 27.48
_diffrn_reflns_theta_max 27.48
_diffrn_reflns_theta_min 3.06
_exptl_absorpt_coefficient_mu 0.204
_exptl_absorpt_correction_T_max 0.972
_exptl_absorpt_correction_T_min 0.893
_exptl_absorpt_correction_type multi-scan
_exptl_absorpt_process_details
;
  [Sheldrick, G.M. (2002). SADABS Bruker AXS Inc., Madison, Wisconsin, USA]
;
_exptl_crystal_colour orange
_exptl_crystal_density_diffrn 1.309
_exptl_crystal_density_method 'not measured'
_exptl_crystal_description stick
_exptl_crystal_F_000 696
_exptl_crystal_recrystallization_method 'Re-crystallisation from solvent: dichloromethane'
_exptl_crystal_size_max 0.6
_exptl_crystal_size_mid 0.19
_exptl_crystal_size_min 0.14
_refine_diff_density_max 0.256
_refine_diff_density_min -0.561
_refine_diff_density_rms 0.063
_refine_ls_extinction_method none
_refine_ls_goodness_of_fit_ref 1.018
_refine_ls_hydrogen_treatment constr
_refine_ls_matrix_type full
_refine_ls_number_parameters 211
_refine_ls_number_reflns 3783
_refine_ls_number_restraints 0
_refine_ls_restrained_S_all 1.018
_refine_ls_R_factor_all 0.0732
_refine_ls_R_factor_gt 0.0519
_refine_ls_shift/su_max 0.023
_refine_ls_shift/su_mean 0.001
_refine_ls_structure_factor_coef Fsqd
_refine_ls_weighting_details 'calc w=1/[\s^2^(Fo^2^)+(0.0663P)^2^+0.0000P] where P=(Fo^2^+2Fc^2^)/3'
_refine_ls_weighting_scheme calc
_refine_ls_wR_factor_gt 0.1165
_refine_ls_wR_factor_ref 0.1246
_reflns_number_gt 2916
_reflns_number_total 3783
_reflns_threshold_expression >2sigma(I)
_cod_data_source_file c4cy01303d1.cif
_cod_data_source_block MAI2II
_cod_depositor_comments 'Adding full bibliography for 1518357.cif.'
_cod_original_sg_symbol_H-M 'P 21/n'
_cod_database_code 1518357

loop_
_symmetry_equiv_pos_as_xyz
'x, y, z'
'-x+1/2, y+1/2, -z+1/2'
'-x, -y, -z'
'x-1/2, -y-1/2, z-1/2'

loop_
_atom_site_label
_atom_site_type_symbol
_atom_site_fract_x
_atom_site_fract_y
_atom_site_fract_z
_atom_site_U_iso_or_equiv
_atom_site_adp_type
_atom_site_occupancy
_atom_site_symmetry_multiplicity
_atom_site_calc_flag
_atom_site_refinement_flags
S1 S 0.71177(9) 0.28445(4) 0.48785(6) 0.02931(19) Uani 1 1 d .
O1 O 0.8388(2) 0.32909(11) 0.48843(18) 0.0393(5) Uani 1 1 d .
O2 O 0.5899(2) 0.33398(12) 0.47258(18) 0.0392(6) Uani 1 1 d .
C1 C 0.7140(3) -0.02107(15) 0.4912(2) 0.0285(6) Uani 1 1 d .
H1 H 0.6761 0.034 0.5156 0.034 Uiso 1 1 calc R
C2 C 0.7428(3) -0.08468(18) 0.5760(2) 0.0340(7) Uani 1 1 d .
H2 H 0.7264 -0.0724 0.6586 0.041 Uiso 1 1 calc R
C3 C 0.7952(3) -0.16622(17) 0.5434(3) 0.0344(7) Uani 1 1 d .
H3 H 0.8132 -0.2102 0.6028 0.041 Uiso 1 1 calc R
C4 C 0.8209(3) -0.18281(17) 0.4240(3) 0.0340(7) Uani 1 1 d .
H4 H 0.8577 -0.2384 0.4003 0.041 Uiso 1 1 calc R
C5 C 0.7934(3) -0.11866(15) 0.3380(2) 0.0281(6) Uani 1 1 d .
H5 H 0.8115 -0.131 0.2557 0.034 Uiso 1 1 calc R
C6 C 0.7399(3) -0.03675(16) 0.3696(2) 0.0241(6) Uani 1 1 d .
C7 C 0.7128(3) 0.03352(16) 0.2733(2) 0.0281(6) Uani 1 1 d .
H7 H 0.6983 0.0019 0.1952 0.034 Uiso 1 1 calc R
C8 C 0.5899(3) 0.08725(18) 0.2984(2) 0.0333(7) Uani 1 1 d .
H8 H 0.5047 0.0629 0.2782 0.04 Uiso 1 1 calc R
C9 C 0.5946(3) 0.16757(18) 0.3475(3) 0.0283(7) Uani 1 1 d .
H9 H 0.5123 0.1971 0.3638 0.034 Uiso 1 1 calc R
N10 N 0.7161(3) 0.21147(12) 0.37694(18) 0.0263(5) Uani 1 1 d .
C11 C 0.8426(3) 0.16201(18) 0.3631(2) 0.0269(6) Uani 1 1 d .
H11A H 0.8616 0.1278 0.4374 0.032 Uiso 1 1 calc R
H11B H 0.9177 0.2041 0.3499 0.032 Uiso 1 1 calc R
C12 C 0.8309(3) 0.09876(17) 0.2558(2) 0.0282(7) Uani 1 1 d .
H12 H 0.8103 0.1356 0.1832 0.034 Uiso 1 1 calc R
C13 C 0.9643(3) 0.05344(18) 0.2337(2) 0.0350(7) Uani 1 1 d .
H13A H 1.0327 0.0983 0.2151 0.053 Uiso 1 1 calc R
H13B H 0.9557 0.0123 0.1657 0.053 Uiso 1 1 calc R
H13C H 0.9911 0.0204 0.306 0.053 Uiso 1 1 calc R
C14 C 0.7006(3) 0.22128(15) 0.6205(2) 0.0229(6) Uani 1 1 d .
C15 C 0.5759(3) 0.19227(17) 0.6587(2) 0.0249(6) Uani 1 1 d .
H15 H 0.4964 0.2096 0.6175 0.03 Uiso 1 1 calc R
C16 C 0.5697(3) 0.13730(17) 0.7585(2) 0.0276(6) Uani 1 1 d .
H16 H 0.4847 0.1167 0.7854 0.033 Uiso 1 1 calc R
C17 C 0.6857(3) 0.11132(15) 0.8207(2) 0.0278(6) Uani 1 1 d .
C18 C 0.8092(3) 0.14101(16) 0.7805(2) 0.0296(7) Uani 1 1 d .
H18 H 0.8888 0.1238 0.8216 0.036 Uiso 1 1 calc R
C19 C 0.8174(3) 0.19578(17) 0.6804(2) 0.0273(7) Uani 1 1 d .
H19 H 0.9025 0.2159 0.6528 0.033 Uiso 1 1 calc R
C20 C 0.6765(4) 0.05340(18) 0.9305(3) 0.0468(9) Uani 1 1 d .
H20A H 0.6553 -0.0076 0.9062 0.07 Uiso 1 1 calc R
H20B H 0.6056 0.0758 0.9836 0.07 Uiso 1 1 calc R
H20C H 0.7627 0.0542 0.9734 0.07 Uiso 1 1 calc R

loop_
_atom_site_aniso_label
_atom_site_aniso_U_11
_atom_site_aniso_U_22
_atom_site_aniso_U_33
_atom_site_aniso_U_23
_atom_site_aniso_U_13
_atom_site_aniso_U_12
S1 0.0511(5) 0.0166(3) 0.0202(3) 0.0007(2) 0.0057(4) -0.0001(3)
O1 0.0600(14) 0.0248(9) 0.0331(12) -0.0043(9) 0.0141(11) -0.0158(10)
O2 0.0627(15) 0.0253(10) 0.0295(12) 0.0028(9) 0.0024(10) 0.0192(10)
C1 0.0363(15) 0.0221(12) 0.0270(13) 0.0004(11) 0.0046(13) 0.0021(13)
C2 0.042(2) 0.0317(15) 0.0279(14) 0.0010(12) 0.0073(13) -0.0016(13)
C3 0.0363(18) 0.0256(13) 0.0414(16) 0.0128(11) 0.0003(15) -0.0046(15)
C4 0.039(2) 0.0158(13) 0.0473(18) -0.0032(12) 0.0028(15) -0.0008(13)
C5 0.0324(16) 0.0198(12) 0.0323(14) -0.0037(10) 0.0037(13) -0.0034(13)
C6 0.0330(17) 0.0177(12) 0.0217(12) -0.0031(10) -0.0010(11) -0.0019(11)
C7 0.0437(18) 0.0226(13) 0.0179(12) -0.0029(9) -0.0031(13) -0.0009(14)
C8 0.0450(19) 0.0261(15) 0.0286(15) 0.0012(12) -0.0070(13) 0.0017(14)
C9 0.0349(18) 0.0272(15) 0.0229(14) 0.0020(12) -0.0027(12) 0.0075(13)
N10 0.0425(15) 0.0152(10) 0.0214(11) -0.0002(8) 0.0053(11) 0.0031(11)
C11 0.0342(17) 0.0224(14) 0.0242(14) -0.0004(11) 0.0034(12) -0.0010(12)
C12 0.0430(18) 0.0226(13) 0.0189(13) 0.0020(10) 0.0050(12) 0.0038(13)
C13 0.046(2) 0.0290(15) 0.0299(15) -0.0032(12) 0.0093(13) 0.0006(14)
C14 0.0334(16) 0.0157(11) 0.0195(12) -0.0012(9) 0.0016(12) 0.0004(13)
C15 0.0324(16) 0.0209(14) 0.0213(13) -0.0031(10) 0.0004(12) 0.0021(12)
C16 0.0379(18) 0.0210(14) 0.0238(14) -0.0037(11) 0.0057(12) -0.0069(12)
C17 0.049(2) 0.0151(12) 0.0190(12) -0.0036(9) -0.0011(12) 0.0008(13)
C18 0.0395(19) 0.0227(13) 0.0267(14) -0.0068(10) -0.0073(13) 0.0086(14)
C19 0.0276(17) 0.0272(14) 0.0272(15) -0.0071(11) 0.0024(12) -0.0015(13)
C20 0.082(3) 0.0321(16) 0.0265(15) 0.0094(12) -0.0013(16) -0.0014(17)

loop_
_atom_type_symbol
_atom_type_description
_atom_type_scat_dispersion_real
_atom_type_scat_dispersion_imag
_atom_type_scat_source
C C 0.0033 0.0016 'International Tables Vol C Tables 4.2.6.8 and 6.1.1.4'
H H 0 0 'International Tables Vol C Tables 4.2.6.8 and 6.1.1.4'
N N 0.0061 0.0033 'International Tables Vol C Tables 4.2.6.8 and 6.1.1.4'
O O 0.0106 0.006 'International Tables Vol C Tables 4.2.6.8 and 6.1.1.4'
S S 0.1246 0.1234 'International Tables Vol C Tables 4.2.6.8 and 6.1.1.4'

loop_
_geom_angle_atom_site_label_1
_geom_angle_atom_site_label_2
_geom_angle_atom_site_label_3
_geom_angle
O1 S1 O2 120.26(11)
O1 S1 N10 106.95(13)
O2 S1 N10 106.30(13)
O1 S1 C14 107.88(14)
O2 S1 C14 109.02(14)
N10 S1 C14 105.49(10)
C2 C1 C6 120.5(2)
C2 C1 H1 119.8
C6 C1 H1 119.8
C1 C2 C3 121.3(2)
C1 C2 H2 119.4
C3 C2 H2 119.4
C4 C3 C2 119.0(3)
C4 C3 H3 120.5
C2 C3 H3 120.5
C3 C4 C5 120.1(3)
C3 C4 H4 119.9
C5 C4 H4 119.9
C4 C5 C6 121.4(2)
C4 C5 H5 119.3
C6 C5 H5 119.3
C5 C6 C1 117.8(2)
C5 C6 C7 120.4(2)
C1 C6 C7 121.9(2)
C8 C7 C6 112.9(2)
C8 C7 C12 107.7(2)
C6 C7 C12 113.2(2)
C8 C7 H7 107.6
C6 C7 H7 107.6
C12 C7 H7 107.6
C9 C8 C7 122.8(3)
C9 C8 H8 118.6
C7 C8 H8 118.6
C8 C9 N10 123.3(3)
C8 C9 H9 118.3
N10 C9 H9 118.3
C9 N10 C11 118.10(19)
C9 N10 S1 117.34(19)
C11 N10 S1 116.0(2)
N10 C11 C12 109.4(2)
N10 C11 H11A 109.8
C12 C11 H11A 109.8
N10 C11 H11B 109.8
C12 C11 H11B 109.8
H11A C11 H11B 108.2
C13 C12 C11 109.9(2)
C13 C12 C7 113.7(2)
C11 C12 C7 110.8(2)
C13 C12 H12 107.4
C11 C12 H12 107.4
C7 C12 H12 107.4
C12 C13 H13A 109.5
C12 C13 H13B 109.5
H13A C13 H13B 109.5
C12 C13 H13C 109.5
H13A C13 H13C 109.5
H13B C13 H13C 109.5
C15 C14 C19 121.0(2)
C15 C14 S1 119.1(2)
C19 C14 S1 119.7(2)
C14 C15 C16 118.3(3)
C14 C15 H15 120.8
C16 C15 H15 120.8
C15 C16 C17 121.6(3)
C15 C16 H16 119.2
C17 C16 H16 119.2
C18 C17 C16 118.9(2)
C18 C17 C20 120.3(3)
C16 C17 C20 120.8(3)
C17 C18 C19 120.3(3)
C17 C18 H18 119.8
C19 C18 H18 119.8
C18 C19 C14 119.8(3)
C18 C19 H19 120.1
C14 C19 H19 120.1
C17 C20 H20A 109.5
C17 C20 H20B 109.5
H20A C20 H20B 109.5
C17 C20 H20C 109.5
H20A C20 H20C 109.5
H20B C20 H20C 109.5

loop_
_geom_bond_atom_site_label_1
_geom_bond_atom_site_label_2
_geom_bond_distance
S1 O1 1.431(2)
S1 O2 1.433(2)
S1 N10 1.650(2)
S1 C14 1.756(2)
C1 C2 1.372(4)
C1 C6 1.395(3)
C1 H1 0.95
C2 C3 1.381(4)
C2 H2 0.95
C3 C4 1.374(4)
C3 H3 0.95
C4 C5 1.384(4)
C4 H4 0.95
C5 C6 1.388(3)
C5 H5 0.95
C6 C7 1.527(3)
C7 C8 1.492(4)
C7 C12 1.544(4)
C7 H7 1
C8 C9 1.327(4)
C8 H8 0.95
C9 N10 1.416(4)
C9 H9 0.95
N10 C11 1.471(4)
C11 C12 1.529(4)
C11 H11A 0.99
C11 H11B 0.99
C12 C13 1.513(4)
C12 H12 1
C13 H13A 0.98
C13 H13B 0.98
C13 H13C 0.98
C14 C15 1.382(4)
C14 C19 1.393(4)
C15 C16 1.384(4)
C15 H15 0.95
C16 C17 1.400(4)
C16 H16 0.95
C17 C18 1.382(4)
C17 C20 1.501(3)
C18 C19 1.385(4)
C18 H18 0.95
C19 H19 0.95
C20 H20A 0.98
C20 H20B 0.98
C20 H20C 0.98

loop_
_geom_torsion_atom_site_label_1
_geom_torsion_atom_site_label_2
_geom_torsion_atom_site_label_3
_geom_torsion_atom_site_label_4
_geom_torsion
C6 C1 C2 C3 -1.4(4)
C1 C2 C3 C4 1.2(4)
C2 C3 C4 C5 -0.5(5)
C3 C4 C5 C6 0.1(5)
C4 C5 C6 C1 -0.3(4)
C4 C5 C6 C7 178.9(3)
C2 C1 C6 C5 0.9(4)
C2 C1 C6 C7 -178.2(3)
C5 C6 C7 C8 144.4(3)
C1 C6 C7 C8 -36.5(4)
C5 C6 C7 C12 -93.0(3)
C1 C6 C7 C12 86.2(3)
C6 C7 C8 C9 99.4(3)
C12 C7 C8 C9 -26.3(3)
C7 C8 C9 N10 2.4(4)
C8 C9 N10 C11 -6.1(4)
C8 C9 N10 S1 -152.7(2)
O1 S1 N10 C9 -171.37(19)
O2 S1 N10 C9 -41.7(2)
C14 S1 N10 C9 73.9(2)
O1 S1 N10 C11 41.32(19)
O2 S1 N10 C11 170.95(17)
C14 S1 N10 C11 -73.4(2)
C9 N10 C11 C12 33.9(3)
S1 N10 C11 C12 -179.06(17)
N10 C11 C12 C13 175.0(2)
N10 C11 C12 C7 -58.4(3)
C8 C7 C12 C13 178.1(2)
C6 C7 C12 C13 52.6(3)
C8 C7 C12 C11 53.6(3)
C6 C7 C12 C11 -71.9(3)
O1 S1 C14 C15 161.86(19)
O2 S1 C14 C15 29.7(2)
N10 S1 C14 C15 -84.1(2)
O1 S1 C14 C19 -22.8(2)
O2 S1 C14 C19 -155.0(2)
N10 S1 C14 C19 91.2(2)
C19 C14 C15 C16 0.2(4)
S1 C14 C15 C16 175.46(19)
C14 C15 C16 C17 0.3(4)
C15 C16 C17 C18 -0.5(4)
C15 C16 C17 C20 178.5(2)
C16 C17 C18 C19 0.2(4)
C20 C17 C18 C19 -178.8(2)
C17 C18 C19 C14 0.2(4)
C15 C14 C19 C18 -0.4(4)
S1 C14 C19 C18 -175.69(18)
